data_7004922
loop_
_publ_author_name
'Bedford, Robin B.'
'Betham, Michael'
'Butts, Craig P.'
'Coles, Simon J.'
'Cutajar, Marica'
'Gelbrich, Thomas'
'Hursthouse, Michael B.'
'Scully, P. Noelle'
'Wimperis, Stephen'

_publ_section_title
;
 Five-coordinate Pd(II) orthometallated triarylphosphite complexes.
;
_journal_issue 4
_journal_name_full 'Dalton transactions (Cambridge, England : 2003)'
_journal_page_first 459
_journal_page_last 466
_journal_paper_doi 10.1039/b613524b
_journal_year 2007
_chemical_formula_moiety 'C52 H47 O3 P4 Pd, F6 Sb, C H2 Cl2'
_chemical_formula_sum 'C53 H49 Cl2 F6 O3 P3 Pd Sb'
_chemical_formula_weight 1239.88
_chemical_name_systematic
;
?
;
_space_group_IT_number 14
_symmetry_cell_setting monoclinic
_symmetry_space_group_name_Hall '-P 2ybc'
_symmetry_space_group_name_H-M 'P 1 21/c 1'
_atom_sites_solution_hydrogens geom
_atom_sites_solution_primary direct
_atom_sites_solution_secondary difmap
_audit_creation_method SHELXL-97
_cell_angle_alpha 90.00
_cell_angle_beta 94.354(10)
_cell_angle_gamma 90.00
_cell_formula_units_Z 4
_cell_length_a 12.7089(13)
_cell_length_b 24.953(3)
_cell_length_c 16.2793(19)
_cell_measurement_reflns_used 11893
_cell_measurement_temperature 120(2)
_cell_measurement_theta_max 27.48
_cell_measurement_theta_min 2.91
_cell_volume 5147.7(10)
_computing_cell_refinement 'DENZO, COLLECT'
_computing_data_reduction 'DENZO, COLLECT'
_computing_molecular_graphics 'PLATON (Spek, 1990)'
_computing_structure_refinement 'SHELXL-97 (Sheldrick, 1997)'
_computing_structure_solution 'SHELXS-97 (Sheldrick, 1997)'
_diffrn_ambient_temperature 120(2)
_diffrn_detector_area_resol_mean 9.091
_diffrn_measured_fraction_theta_full 0.998
_diffrn_measured_fraction_theta_max 0.998
_diffrn_measurement_device_type 'Bruker-Nonius KappaCCD Area Detector'
_diffrn_measurement_method '\f and \w scans'
_diffrn_radiation_monochromator graphite
_diffrn_radiation_source 'Bruker-Nonius FR591 rotating anode'
_diffrn_radiation_type MoK\a
_diffrn_radiation_wavelength 0.71073
_diffrn_reflns_av_R_equivalents 0.0495
_diffrn_reflns_av_sigmaI/netI 0.0434
_diffrn_reflns_limit_h_max 16
_diffrn_reflns_limit_h_min -16
_diffrn_reflns_limit_k_max 32
_diffrn_reflns_limit_k_min -28
_diffrn_reflns_limit_l_max 21
_diffrn_reflns_limit_l_min -21
_diffrn_reflns_number 64191
_diffrn_reflns_theta_full 27.50
_diffrn_reflns_theta_max 27.50
_diffrn_reflns_theta_min 2.93
_diffrn_standards_decay_% 0
_diffrn_standards_number 0
_exptl_absorpt_coefficient_mu 1.135
_exptl_absorpt_correction_T_max 0.8047
_exptl_absorpt_correction_T_min 0.6594
_exptl_absorpt_correction_type multi-scan
_exptl_absorpt_process_details 'SADABS V2.10 (Sheldrick, G.M., 2003)'
_exptl_crystal_colour yellow
_exptl_crystal_density_diffrn 1.600
_exptl_crystal_density_method 'not measured'
_exptl_crystal_description prism
_exptl_crystal_F_000 2484
_exptl_crystal_size_max 0.40
_exptl_crystal_size_mid 0.20
_exptl_crystal_size_min 0.20
_refine_diff_density_max 1.236
_refine_diff_density_min -1.361
_refine_diff_density_rms 0.108
_refine_ls_extinction_method none
_refine_ls_goodness_of_fit_ref 1.040
_refine_ls_hydrogen_treatment constr
_refine_ls_matrix_type full
_refine_ls_number_parameters 631
_refine_ls_number_reflns 11807
_refine_ls_number_restraints 0
_refine_ls_restrained_S_all 1.040
_refine_ls_R_factor_all 0.0580
_refine_ls_R_factor_gt 0.0384
_refine_ls_shift/su_max 0.001
_refine_ls_shift/su_mean 0.000
_refine_ls_structure_factor_coef Fsqd
_refine_ls_weighting_details 'calc w=1/[\s^2^(Fo^2^)+(0.0404P)^2^+7.3653P] where P=(Fo^2^+2Fc^2^)/3'
_refine_ls_weighting_scheme calc
_refine_ls_wR_factor_gt 0.0839
_refine_ls_wR_factor_ref 0.0925
_reflns_number_gt 9220
_reflns_number_total 11807
_reflns_threshold_expression >2sigma(I)
_cod_data_source_file b613524b.txt
_cod_data_source_block 6a
_cod_depositor_comments
;
The following automatic conversions were performed:
'_symmetry_cell_setting' value 'Monoclinic' changed to 'monoclinic'
according to '/home/saulius/struct/CIF-dictionaries/cif_core.dic'
dictionary named 'cif_core.dic' version 2.4.1 from 2010-06-29.

Automatic conversion script
Id: cif_fix_enum 1527 2010-12-29 10:47:43Z saulius 
;
_cod_original_cell_volume 5147.8(10)
_cod_original_sg_symbol_H-M P2(1)/c
_cod_database_code 7004922

loop_
_symmetry_equiv_pos_as_xyz
'x, y, z'
'-x, y+1/2, -z+1/2'
'-x, -y, -z'
'x, -y-1/2, z-1/2'

loop_
_atom_site_label
_atom_site_type_symbol
_atom_site_fract_x
_atom_site_fract_y
_atom_site_fract_z
_atom_site_U_iso_or_equiv
_atom_site_adp_type
_atom_site_occupancy
_atom_site_symmetry_multiplicity
_atom_site_calc_flag
_atom_site_refinement_flags
_atom_site_disorder_assembly
_atom_site_disorder_group
F3 F 0.0834(2) 0.62001(12) 0.31640(16) 0.0691(8) Uani 1 1 d . . .
F4 F 0.0607(3) 0.58513(12) 0.4631(2) 0.1038(13) Uani 1 1 d . . .
F5 F 0.2309(2) 0.64083(17) 0.4306(3) 0.1133(16) Uani 1 1 d . . .
F6 F 0.0889(2) 0.68116(14) 0.52395(16) 0.0784(10) Uani 1 1 d . . .
F1 F -0.05720(19) 0.66349(11) 0.4076(2) 0.0680(8) Uani 1 1 d . . .
F2 F 0.1057(3) 0.71850(11) 0.3730(2) 0.0892(11) Uani 1 1 d . . .
Sb1 Sb 0.088058(17) 0.651528(10) 0.419776(14) 0.02738(7) Uani 1 1 d . . .
C1 C 0.3613(2) 0.43641(11) 0.06684(18) 0.0148(6) Uani 1 1 d . . .
C2 C 0.3365(2) 0.48182(12) 0.11075(19) 0.0166(6) Uani 1 1 d . . .
H2 H 0.3230 0.4785 0.1671 0.020 Uiso 1 1 calc R . .
C3 C 0.3310(2) 0.53200(12) 0.0737(2) 0.0212(7) Uani 1 1 d . . .
H3 H 0.3137 0.5625 0.1050 0.025 Uiso 1 1 calc R . .
C4 C 0.3504(2) 0.53792(12) -0.0080(2) 0.0240(7) Uani 1 1 d . . .
H4 H 0.3451 0.5723 -0.0332 0.029 Uiso 1 1 calc R . .
C5 C 0.3777(2) 0.49368(12) -0.0535(2) 0.0205(7) Uani 1 1 d . . .
H5 H 0.3926 0.4973 -0.1095 0.025 Uiso 1 1 calc R . .
C6 C 0.3824(2) 0.44428(12) -0.01500(19) 0.0165(6) Uani 1 1 d . . .
C7 C 0.2588(2) 0.30357(12) -0.10826(18) 0.0173(6) Uani 1 1 d . . .
C8 C 0.2157(3) 0.34389(13) -0.1577(2) 0.0223(7) Uani 1 1 d . . .
H8 H 0.2579 0.3730 -0.1734 0.027 Uiso 1 1 calc R . .
C9 C 0.1096(3) 0.34113(14) -0.1840(2) 0.0290(8) Uani 1 1 d . . .
H9 H 0.0789 0.3683 -0.2189 0.035 Uiso 1 1 calc R . .
C10 C 0.0481(3) 0.29910(15) -0.1600(2) 0.0319(9) Uani 1 1 d . . .
H10 H -0.0246 0.2976 -0.1783 0.038 Uiso 1 1 calc R . .
C11 C 0.0925(3) 0.25918(15) -0.1092(2) 0.0303(8) Uani 1 1 d . . .
H11 H 0.0501 0.2305 -0.0921 0.036 Uiso 1 1 calc R . .
C12 C 0.1994(3) 0.26125(13) -0.08345(19) 0.0229(7) Uani 1 1 d . . .
H12 H 0.2308 0.2339 -0.0492 0.027 Uiso 1 1 calc R . .
C13 C 0.5951(2) 0.31511(12) -0.08800(19) 0.0186(6) Uani 1 1 d . . .
C14 C 0.5836(3) 0.34459(13) -0.1599(2) 0.0214(7) Uani 1 1 d . . .
H14 H 0.5326 0.3724 -0.1665 0.026 Uiso 1 1 calc R . .
C15 C 0.6484(3) 0.33258(14) -0.2226(2) 0.0278(8) Uani 1 1 d . . .
H15 H 0.6421 0.3526 -0.2724 0.033 Uiso 1 1 calc R . .
C16 C 0.7221(3) 0.29159(14) -0.2132(2) 0.0314(8) Uani 1 1 d . . .
H16 H 0.7655 0.2834 -0.2566 0.038 Uiso 1 1 calc R . .
C17 C 0.7321(3) 0.26312(14) -0.1413(2) 0.0320(8) Uani 1 1 d . . .
H17 H 0.7830 0.2353 -0.1348 0.038 Uiso 1 1 calc R . .
C18 C 0.6688(2) 0.27443(13) -0.0777(2) 0.0244(7) Uani 1 1 d . . .
H18 H 0.6759 0.2545 -0.0279 0.029 Uiso 1 1 calc R . .
C19 C 0.0762(2) 0.38258(11) 0.03955(18) 0.0147(6) Uani 1 1 d . . .
C20 C 0.1016(2) 0.42638(12) -0.00773(19) 0.0191(6) Uani 1 1 d . . .
H20 H 0.1687 0.4430 0.0016 0.023 Uiso 1 1 calc R . .
C21 C 0.0292(2) 0.44603(13) -0.0687(2) 0.0220(7) Uani 1 1 d . . .
H21 H 0.0466 0.4762 -0.1005 0.026 Uiso 1 1 calc R . .
C22 C -0.0682(2) 0.42161(13) -0.0831(2) 0.0237(7) Uani 1 1 d . . .
H22 H -0.1173 0.4349 -0.1251 0.028 Uiso 1 1 calc R . .
C23 C -0.0940(2) 0.37800(13) -0.0365(2) 0.0239(7) Uani 1 1 d . . .
H23 H -0.1609 0.3613 -0.0465 0.029 Uiso 1 1 calc R . .
C24 C -0.0225(2) 0.35843(12) 0.0249(2) 0.0206(7) Uani 1 1 d . . .
H24 H -0.0408 0.3286 0.0571 0.025 Uiso 1 1 calc R . .
C25 C 0.1220(2) 0.39449(12) 0.21162(18) 0.0162(6) Uani 1 1 d . . .
C26 C 0.1057(2) 0.36885(13) 0.28559(19) 0.0192(6) Uani 1 1 d . . .
H26 H 0.1153 0.3312 0.2902 0.023 Uiso 1 1 calc R . .
C27 C 0.0753(3) 0.39797(14) 0.3528(2) 0.0259(7) Uani 1 1 d . . .
H27 H 0.0643 0.3800 0.4029 0.031 Uiso 1 1 calc R . .
C28 C 0.0612(3) 0.45279(14) 0.3471(2) 0.0277(8) Uani 1 1 d . . .
H28 H 0.0407 0.4726 0.3931 0.033 Uiso 1 1 calc R . .
C29 C 0.0773(3) 0.47854(14) 0.2738(2) 0.0261(7) Uani 1 1 d . . .
H29 H 0.0680 0.5162 0.2696 0.031 Uiso 1 1 calc R . .
C30 C 0.1066(2) 0.44993(13) 0.2068(2) 0.0220(7) Uani 1 1 d . . .
H30 H 0.1164 0.4681 0.1567 0.026 Uiso 1 1 calc R . .
C31 C 0.1336(2) 0.28887(11) 0.13845(19) 0.0161(6) Uani 1 1 d . . .
H31A H 0.0657 0.2871 0.1645 0.019 Uiso 1 1 calc R . .
H31B H 0.1240 0.2707 0.0843 0.019 Uiso 1 1 calc R . .
C32 C 0.2184(2) 0.25985(12) 0.19271(18) 0.0160(6) Uani 1 1 d . . .
H32A H 0.2039 0.2209 0.1907 0.019 Uiso 1 1 calc R . .
H32B H 0.2150 0.2718 0.2504 0.019 Uiso 1 1 calc R . .
C33 C 0.3879(2) 0.21398(11) 0.10225(18) 0.0156(6) Uani 1 1 d . . .
C34 C 0.3148(3) 0.17496(12) 0.0750(2) 0.0216(7) Uani 1 1 d . . .
H34 H 0.2434 0.1779 0.0880 0.026 Uiso 1 1 calc R . .
C35 C 0.3462(3) 0.13175(13) 0.0288(2) 0.0265(7) Uani 1 1 d . . .
H35 H 0.2961 0.1055 0.0097 0.032 Uiso 1 1 calc R . .
C36 C 0.4502(3) 0.12697(13) 0.0107(2) 0.0256(7) Uani 1 1 d . . .
H36 H 0.4718 0.0970 -0.0200 0.031 Uiso 1 1 calc R . .
C37 C 0.5232(3) 0.16571(13) 0.0370(2) 0.0235(7) Uani 1 1 d . . .
H37 H 0.5947 0.1625 0.0242 0.028 Uiso 1 1 calc R . .
C38 C 0.4920(2) 0.20912(12) 0.08206(19) 0.0189(6) Uani 1 1 d . . .
H38 H 0.5420 0.2359 0.0994 0.023 Uiso 1 1 calc R . .
C39 C 0.4361(2) 0.26807(11) 0.25701(18) 0.0167(6) Uani 1 1 d . . .
H39A H 0.4132 0.2379 0.2909 0.020 Uiso 1 1 calc R . .
H39B H 0.5100 0.2614 0.2444 0.020 Uiso 1 1 calc R . .
C40 C 0.4296(2) 0.32065(12) 0.30491(18) 0.0182(6) Uani 1 1 d . . .
H40A H 0.4807 0.3202 0.3539 0.022 Uiso 1 1 calc R . .
H40B H 0.3578 0.3253 0.3236 0.022 Uiso 1 1 calc R . .
C41 C 0.4409(2) 0.43733(12) 0.29204(18) 0.0173(6) Uani 1 1 d . . .
C42 C 0.3503(2) 0.44435(13) 0.33414(19) 0.0204(7) Uani 1 1 d . . .
H42 H 0.3022 0.4155 0.3378 0.024 Uiso 1 1 calc R . .
C43 C 0.3298(3) 0.49285(14) 0.3705(2) 0.0268(7) Uani 1 1 d . . .
H43 H 0.2684 0.4970 0.3998 0.032 Uiso 1 1 calc R . .
C44 C 0.3982(3) 0.53521(14) 0.3645(2) 0.0327(8) Uani 1 1 d . . .
H44 H 0.3839 0.5686 0.3894 0.039 Uiso 1 1 calc R . .
C45 C 0.4879(3) 0.52906(14) 0.3221(2) 0.0322(8) Uani 1 1 d . . .
H45 H 0.5348 0.5584 0.3176 0.039 Uiso 1 1 calc R . .
C46 C 0.5095(3) 0.48057(13) 0.2862(2) 0.0234(7) Uani 1 1 d . . .
H46 H 0.5713 0.4766 0.2574 0.028 Uiso 1 1 calc R . .
C47 C 0.6033(2) 0.36941(12) 0.23561(19) 0.0178(6) Uani 1 1 d . . .
C48 C 0.6704(2) 0.38035(13) 0.3056(2) 0.0249(7) Uani 1 1 d . . .
H48 H 0.6418 0.3926 0.3545 0.030 Uiso 1 1 calc R . .
C49 C 0.7780(3) 0.37342(14) 0.3040(2) 0.0311(8) Uani 1 1 d . . .
H49 H 0.8234 0.3818 0.3513 0.037 Uiso 1 1 calc R . .
C50 C 0.8199(3) 0.35439(16) 0.2340(3) 0.0363(9) Uani 1 1 d . . .
H50 H 0.8940 0.3499 0.2332 0.044 Uiso 1 1 calc R . .
C51 C 0.7547(3) 0.34177(17) 0.1652(2) 0.0359(9) Uani 1 1 d . . .
H51 H 0.7836 0.3274 0.1177 0.043 Uiso 1 1 calc R . .
C52 C 0.6462(3) 0.35020(14) 0.1655(2) 0.0252(7) Uani 1 1 d . . .
H52 H 0.6015 0.3427 0.1175 0.030 Uiso 1 1 calc R . .
O1 O 0.40854(16) 0.40039(8) -0.06356(12) 0.0177(4) Uani 1 1 d . . .
O2 O 0.36770(16) 0.30350(8) -0.08494(12) 0.0174(4) Uani 1 1 d . . .
O3 O 0.53796(16) 0.32623(8) -0.01945(12) 0.0184(4) Uani 1 1 d . . .
P1 P 0.41786(6) 0.34390(3) -0.01566(5) 0.01371(15) Uani 1 1 d . . .
P2 P 0.16916(6) 0.35937(3) 0.12300(5) 0.01314(15) Uani 1 1 d . . .
P3 P 0.35150(6) 0.27188(3) 0.16111(5) 0.01338(15) Uani 1 1 d . . .
P4 P 0.46048(6) 0.37592(3) 0.23567(5) 0.01482(16) Uani 1 1 d . . .
Pd1 Pd 0.357838(16) 0.358232(8) 0.109628(13) 0.01143(6) Uani 1 1 d . . .
C53 C 0.1701(4) 0.45386(18) 0.6554(3) 0.0523(12) Uani 1 1 d . . .
H53A H 0.2039 0.4186 0.6483 0.063 Uiso 1 1 calc R . .
H53B H 0.0927 0.4485 0.6513 0.063 Uiso 1 1 calc R . .
Cl1 Cl 0.20358(12) 0.49682(5) 0.57738(7) 0.0642(3) Uani 1 1 d . . .
Cl2 Cl 0.21056(8) 0.47963(4) 0.75370(6) 0.0440(2) Uani 1 1 d . . .

loop_
_atom_site_aniso_label
_atom_site_aniso_U_11
_atom_site_aniso_U_22
_atom_site_aniso_U_33
_atom_site_aniso_U_23
_atom_site_aniso_U_13
_atom_site_aniso_U_12
F3 0.086(2) 0.0742(19) 0.0436(16) -0.0264(14) -0.0159(14) 0.0241(16)
F4 0.148(3) 0.0565(19) 0.114(3) 0.046(2) 0.053(3) 0.037(2)
F5 0.0222(14) 0.182(4) 0.133(3) -0.086(3) -0.0170(16) 0.0304(18)
F6 0.081(2) 0.117(3) 0.0361(15) -0.0321(16) -0.0047(14) 0.0321(19)
F1 0.0260(13) 0.0616(17) 0.115(3) -0.0064(17) -0.0046(14) 0.0145(12)
F2 0.123(3) 0.0462(16) 0.108(3) 0.0045(17) 0.072(2) -0.0197(17)
Sb1 0.01922(12) 0.03835(14) 0.02460(13) -0.00250(10) 0.00185(9) 0.00248(9)
C1 0.0129(14) 0.0150(14) 0.0164(15) 0.0015(12) -0.0002(11) -0.0025(11)
C2 0.0141(14) 0.0165(15) 0.0188(15) 0.0006(12) -0.0007(12) 0.0002(11)
C3 0.0156(15) 0.0133(15) 0.0342(19) -0.0034(14) -0.0011(13) 0.0009(12)
C4 0.0214(16) 0.0147(15) 0.035(2) 0.0083(14) -0.0034(14) 0.0000(13)
C5 0.0167(15) 0.0214(16) 0.0228(17) 0.0093(13) -0.0014(12) -0.0022(12)
C6 0.0133(14) 0.0166(15) 0.0195(16) -0.0003(12) 0.0007(12) 0.0001(11)
C7 0.0169(15) 0.0206(15) 0.0145(15) -0.0070(12) 0.0012(11) 0.0010(12)
C8 0.0265(17) 0.0214(16) 0.0186(16) -0.0034(13) -0.0013(13) 0.0012(13)
C9 0.0292(18) 0.0310(19) 0.0254(18) -0.0101(15) -0.0061(14) 0.0085(15)
C10 0.0201(17) 0.047(2) 0.029(2) -0.0196(17) 0.0001(14) 0.0041(16)
C11 0.0284(18) 0.041(2) 0.0233(18) -0.0151(16) 0.0120(14) -0.0123(16)
C12 0.0283(17) 0.0247(17) 0.0162(16) -0.0037(13) 0.0053(13) -0.0025(14)
C13 0.0192(15) 0.0183(15) 0.0188(16) -0.0062(13) 0.0042(12) -0.0054(12)
C14 0.0217(16) 0.0210(16) 0.0220(17) -0.0045(13) 0.0047(13) -0.0037(13)
C15 0.0323(19) 0.0310(19) 0.0213(18) -0.0034(15) 0.0096(14) -0.0111(15)
C16 0.0285(19) 0.034(2) 0.033(2) -0.0135(17) 0.0166(15) -0.0090(16)
C17 0.0275(18) 0.0256(18) 0.045(2) -0.0101(17) 0.0155(16) -0.0007(15)
C18 0.0225(16) 0.0217(16) 0.0297(18) -0.0020(14) 0.0067(14) -0.0008(13)
C19 0.0151(14) 0.0158(14) 0.0130(14) -0.0006(12) 0.0012(11) 0.0030(11)
C20 0.0167(15) 0.0223(16) 0.0182(16) 0.0004(13) 0.0010(12) 0.0012(12)
C21 0.0213(16) 0.0220(16) 0.0230(17) 0.0054(14) 0.0033(13) 0.0021(13)
C22 0.0196(16) 0.0294(18) 0.0212(17) 0.0022(14) -0.0042(13) 0.0074(13)
C23 0.0146(15) 0.0279(17) 0.0284(18) -0.0024(15) -0.0036(13) -0.0013(13)
C24 0.0179(15) 0.0202(16) 0.0235(17) 0.0028(13) 0.0014(12) -0.0013(12)
C25 0.0102(13) 0.0211(15) 0.0174(15) -0.0022(12) 0.0013(11) 0.0003(11)
C26 0.0154(14) 0.0226(16) 0.0200(16) 0.0014(13) 0.0029(12) -0.0017(12)
C27 0.0217(17) 0.0356(19) 0.0210(17) 0.0007(15) 0.0049(13) -0.0006(14)
C28 0.0240(17) 0.035(2) 0.0242(18) -0.0094(15) 0.0043(14) 0.0045(15)
C29 0.0254(17) 0.0241(17) 0.0287(19) -0.0034(15) 0.0014(14) 0.0068(14)
C30 0.0181(15) 0.0231(16) 0.0247(17) 0.0022(14) 0.0018(13) 0.0028(13)
C31 0.0152(14) 0.0138(14) 0.0192(16) 0.0014(12) 0.0016(12) -0.0018(11)
C32 0.0158(14) 0.0161(15) 0.0165(15) 0.0021(12) 0.0040(11) -0.0007(12)
C33 0.0207(15) 0.0128(14) 0.0131(14) 0.0022(12) -0.0006(11) 0.0005(12)
C34 0.0238(16) 0.0189(16) 0.0219(17) 0.0020(14) 0.0006(13) -0.0029(13)
C35 0.039(2) 0.0157(16) 0.0244(18) -0.0009(14) -0.0011(15) -0.0041(14)
C36 0.042(2) 0.0179(16) 0.0166(16) -0.0009(13) 0.0007(14) 0.0085(15)
C37 0.0266(17) 0.0250(17) 0.0195(17) 0.0029(14) 0.0051(13) 0.0098(14)
C38 0.0208(15) 0.0182(15) 0.0177(16) 0.0017(13) 0.0012(12) -0.0003(12)
C39 0.0194(15) 0.0144(14) 0.0163(15) 0.0021(12) 0.0002(12) 0.0021(12)
C40 0.0228(16) 0.0191(15) 0.0130(15) 0.0015(12) 0.0027(12) -0.0006(12)
C41 0.0199(15) 0.0169(15) 0.0142(15) -0.0047(12) -0.0045(12) -0.0004(12)
C42 0.0204(16) 0.0220(16) 0.0185(16) -0.0017(13) 0.0001(12) -0.0006(13)
C43 0.0247(17) 0.0317(19) 0.0238(17) -0.0056(15) 0.0001(13) 0.0051(14)
C44 0.036(2) 0.0250(18) 0.036(2) -0.0120(16) -0.0055(16) 0.0035(16)
C45 0.0316(19) 0.0208(17) 0.043(2) -0.0063(16) -0.0029(16) -0.0064(15)
C46 0.0224(16) 0.0218(16) 0.0256(18) -0.0003(14) -0.0005(13) -0.0026(13)
C47 0.0176(15) 0.0177(15) 0.0177(15) 0.0045(12) -0.0009(12) -0.0013(12)
C48 0.0219(16) 0.0269(17) 0.0252(18) -0.0013(14) -0.0027(13) 0.0027(14)
C49 0.0220(17) 0.034(2) 0.035(2) 0.0023(16) -0.0114(15) -0.0008(15)
C50 0.0162(17) 0.050(2) 0.042(2) 0.0073(19) -0.0011(15) -0.0019(16)
C51 0.0184(17) 0.060(3) 0.030(2) 0.0028(18) 0.0069(15) 0.0044(17)
C52 0.0178(16) 0.039(2) 0.0184(16) 0.0037(15) 0.0002(13) -0.0016(14)
O1 0.0229(11) 0.0161(10) 0.0143(11) 0.0030(9) 0.0032(8) -0.0002(9)
O2 0.0178(10) 0.0185(10) 0.0156(11) -0.0047(9) -0.0002(8) 0.0015(8)
O3 0.0173(10) 0.0246(11) 0.0135(10) -0.0020(9) 0.0025(8) 0.0028(9)
P1 0.0141(4) 0.0151(4) 0.0121(4) -0.0005(3) 0.0021(3) 0.0001(3)
P2 0.0123(3) 0.0143(4) 0.0129(4) 0.0015(3) 0.0015(3) 0.0005(3)
P3 0.0144(4) 0.0118(4) 0.0140(4) 0.0015(3) 0.0019(3) 0.0008(3)
P4 0.0148(4) 0.0154(4) 0.0141(4) -0.0005(3) 0.0001(3) -0.0005(3)
Pd1 0.01193(11) 0.01097(11) 0.01149(11) 0.00068(8) 0.00150(8) 0.00014(8)
C53 0.056(3) 0.043(2) 0.060(3) -0.004(2) 0.012(2) -0.001(2)
Cl1 0.1029(10) 0.0510(7) 0.0391(6) 0.0025(5) 0.0084(6) 0.0122(7)
Cl2 0.0427(5) 0.0477(6) 0.0411(6) 0.0094(5) -0.0003(4) -0.0083(5)

loop_
_atom_type_symbol
_atom_type_description
_atom_type_scat_dispersion_real
_atom_type_scat_dispersion_imag
_atom_type_scat_source
C C 0.0033 0.0016 'International Tables Vol C Tables 4.2.6.8 and 6.1.1.4'
H H 0.0000 0.0000 'International Tables Vol C Tables 4.2.6.8 and 6.1.1.4'
O O 0.0106 0.0060 'International Tables Vol C Tables 4.2.6.8 and 6.1.1.4'
F F 0.0171 0.0103 'International Tables Vol C Tables 4.2.6.8 and 6.1.1.4'
P P 0.1023 0.0942 'International Tables Vol C Tables 4.2.6.8 and 6.1.1.4'
Pd Pd -0.9988 1.0072 'International Tables Vol C Tables 4.2.6.8 and 6.1.1.4'
Sb Sb -0.5866 1.5461 'International Tables Vol C Tables 4.2.6.8 and 6.1.1.4'
Cl Cl 0.1484 0.1585 'International Tables Vol C Tables 4.2.6.8 and 6.1.1.4'

loop_
_geom_angle_atom_site_label_1
_geom_angle_atom_site_label_2
_geom_angle_atom_site_label_3
_geom_angle
_geom_angle_site_symmetry_1
_geom_angle_site_symmetry_3
_geom_angle_publ_flag
F5 Sb1 F4 92.7(2) . . ?
F5 Sb1 F6 91.93(15) . . ?
F4 Sb1 F6 89.82(17) . . ?
F5 Sb1 F3 89.34(14) . . ?
F4 Sb1 F3 88.39(16) . . ?
F6 Sb1 F3 177.86(16) . . ?
F5 Sb1 F2 91.20(19) . . ?
F4 Sb1 F2 175.91(18) . . ?
F6 Sb1 F2 91.37(16) . . ?
F3 Sb1 F2 90.33(15) . . ?
F5 Sb1 F1 179.01(19) . . ?
F4 Sb1 F1 88.30(16) . . ?
F6 Sb1 F1 88.26(14) . . ?
F3 Sb1 F1 90.51(14) . . ?
F2 Sb1 F1 87.82(15) . . ?
C2 C1 C6 116.4(3) . . ?
C2 C1 Pd1 125.7(2) . . ?
C6 C1 Pd1 117.7(2) . . ?
C1 C2 C3 121.2(3) . . ?
C1 C2 H2 119.4 . . ?
C3 C2 H2 119.4 . . ?
C4 C3 C2 120.5(3) . . ?
C4 C3 H3 119.7 . . ?
C2 C3 H3 119.7 . . ?
C3 C4 C5 120.0(3) . . ?
C3 C4 H4 120.0 . . ?
C5 C4 H4 120.0 . . ?
C6 C5 C4 118.2(3) . . ?
C6 C5 H5 120.9 . . ?
C4 C5 H5 120.9 . . ?
C5 C6 C1 123.7(3) . . ?
C5 C6 O1 116.4(3) . . ?
C1 C6 O1 119.9(3) . . ?
C8 C7 C12 122.0(3) . . ?
C8 C7 O2 119.9(3) . . ?
C12 C7 O2 118.1(3) . . ?
C7 C8 C9 118.7(3) . . ?
C7 C8 H8 120.7 . . ?
C9 C8 H8 120.7 . . ?
C10 C9 C8 120.6(3) . . ?
C10 C9 H9 119.7 . . ?
C8 C9 H9 119.7 . . ?
C9 C10 C11 120.0(3) . . ?
C9 C10 H10 120.0 . . ?
C11 C10 H10 120.0 . . ?
C10 C11 C12 119.8(3) . . ?
C10 C11 H11 120.1 . . ?
C12 C11 H11 120.1 . . ?
C7 C12 C11 119.0(3) . . ?
C7 C12 H12 120.5 . . ?
C11 C12 H12 120.5 . . ?
C14 C13 C18 121.4(3) . . ?
C14 C13 O3 122.7(3) . . ?
C18 C13 O3 115.8(3) . . ?
C13 C14 C15 118.4(3) . . ?
C13 C14 H14 120.8 . . ?
C15 C14 H14 120.8 . . ?
C16 C15 C14 120.7(3) . . ?
C16 C15 H15 119.7 . . ?
C14 C15 H15 119.7 . . ?
C17 C16 C15 119.7(3) . . ?
C17 C16 H16 120.2 . . ?
C15 C16 H16 120.2 . . ?
C16 C17 C18 120.8(3) . . ?
C16 C17 H17 119.6 . . ?
C18 C17 H17 119.6 . . ?
C13 C18 C17 119.0(3) . . ?
C13 C18 H18 120.5 . . ?
C17 C18 H18 120.5 . . ?
C20 C19 C24 119.3(3) . . ?
C20 C19 P2 119.8(2) . . ?
C24 C19 P2 120.8(2) . . ?
C19 C20 C21 120.3(3) . . ?
C19 C20 H20 119.9 . . ?
C21 C20 H20 119.9 . . ?
C22 C21 C20 120.0(3) . . ?
C22 C21 H21 120.0 . . ?
C20 C21 H21 120.0 . . ?
C23 C22 C21 120.1(3) . . ?
C23 C22 H22 120.0 . . ?
C21 C22 H22 120.0 . . ?
C22 C23 C24 120.2(3) . . ?
C22 C23 H23 119.9 . . ?
C24 C23 H23 119.9 . . ?
C23 C24 C19 120.1(3) . . ?
C23 C24 H24 119.9 . . ?
C19 C24 H24 119.9 . . ?
C26 C25 C30 118.2(3) . . ?
C26 C25 P2 122.8(2) . . ?
C30 C25 P2 118.9(2) . . ?
C27 C26 C25 120.5(3) . . ?
C27 C26 H26 119.7 . . ?
C25 C26 H26 119.7 . . ?
C28 C27 C26 120.4(3) . . ?
C28 C27 H27 119.8 . . ?
C26 C27 H27 119.8 . . ?
C27 C28 C29 119.3(3) . . ?
C27 C28 H28 120.3 . . ?
C29 C28 H28 120.3 . . ?
C30 C29 C28 120.5(3) . . ?
C30 C29 H29 119.7 . . ?
C28 C29 H29 119.7 . . ?
C29 C30 C25 120.9(3) . . ?
C29 C30 H30 119.6 . . ?
C25 C30 H30 119.6 . . ?
C32 C31 P2 111.3(2) . . ?
C32 C31 H31A 109.4 . . ?
P2 C31 H31A 109.4 . . ?
C32 C31 H31B 109.4 . . ?
P2 C31 H31B 109.4 . . ?
H31A C31 H31B 108.0 . . ?
C31 C32 P3 112.8(2) . . ?
C31 C32 H32A 109.0 . . ?
P3 C32 H32A 109.0 . . ?
C31 C32 H32B 109.0 . . ?
P3 C32 H32B 109.0 . . ?
H32A C32 H32B 107.8 . . ?
C38 C33 C34 119.1(3) . . ?
C38 C33 P3 118.6(2) . . ?
C34 C33 P3 122.3(2) . . ?
C35 C34 C33 120.1(3) . . ?
C35 C34 H34 119.9 . . ?
C33 C34 H34 119.9 . . ?
C36 C35 C34 120.1(3) . . ?
C36 C35 H35 120.0 . . ?
C34 C35 H35 120.0 . . ?
C35 C36 C37 120.2(3) . . ?
C35 C36 H36 119.9 . . ?
C37 C36 H36 119.9 . . ?
C38 C37 C36 119.9(3) . . ?
C38 C37 H37 120.1 . . ?
C36 C37 H37 120.1 . . ?
C37 C38 C33 120.6(3) . . ?
C37 C38 H38 119.7 . . ?
C33 C38 H38 119.7 . . ?
C40 C39 P3 109.8(2) . . ?
C40 C39 H39A 109.7 . . ?
P3 C39 H39A 109.7 . . ?
C40 C39 H39B 109.7 . . ?
P3 C39 H39B 109.7 . . ?
H39A C39 H39B 108.2 . . ?
C39 C40 P4 107.9(2) . . ?
C39 C40 H40A 110.1 . . ?
P4 C40 H40A 110.1 . . ?
C39 C40 H40B 110.1 . . ?
P4 C40 H40B 110.1 . . ?
H40A C40 H40B 108.4 . . ?
C42 C41 C46 118.7(3) . . ?
C42 C41 P4 120.4(2) . . ?
C46 C41 P4 120.6(2) . . ?
C43 C42 C41 120.7(3) . . ?
C43 C42 H42 119.6 . . ?
C41 C42 H42 119.6 . . ?
C44 C43 C42 120.1(3) . . ?
C44 C43 H43 120.0 . . ?
C42 C43 H43 120.0 . . ?
C43 C44 C45 119.9(3) . . ?
C43 C44 H44 120.0 . . ?
C45 C44 H44 120.0 . . ?
C46 C45 C44 120.3(3) . . ?
C46 C45 H45 119.8 . . ?
C44 C45 H45 119.8 . . ?
C45 C46 C41 120.3(3) . . ?
C45 C46 H46 119.9 . . ?
C41 C46 H46 119.9 . . ?
C52 C47 C48 119.0(3) . . ?
C52 C47 P4 119.0(2) . . ?
C48 C47 P4 121.9(2) . . ?
C49 C48 C47 120.3(3) . . ?
C49 C48 H48 119.9 . . ?
C47 C48 H48 119.9 . . ?
C50 C49 C48 120.3(3) . . ?
C50 C49 H49 119.9 . . ?
C48 C49 H49 119.9 . . ?
C49 C50 C51 120.4(3) . . ?
C49 C50 H50 119.8 . . ?
C51 C50 H50 119.8 . . ?
C50 C51 C52 119.7(3) . . ?
C50 C51 H51 120.2 . . ?
C52 C51 H51 120.2 . . ?
C47 C52 C51 120.4(3) . . ?
C47 C52 H52 119.8 . . ?
C51 C52 H52 119.8 . . ?
C6 O1 P1 114.94(18) . . ?
C7 O2 P1 121.19(18) . . ?
C13 O3 P1 129.79(19) . . ?
O3 P1 O2 97.43(11) . . ?
O3 P1 O1 104.99(11) . . ?
O2 P1 O1 101.44(11) . . ?
O3 P1 Pd1 117.94(8) . . ?
O2 P1 Pd1 126.11(8) . . ?
O1 P1 Pd1 106.31(8) . . ?
C19 P2 C25 101.70(13) . . ?
C19 P2 C31 104.66(13) . . ?
C25 P2 C31 104.60(14) . . ?
C19 P2 Pd1 121.71(10) . . ?
C25 P2 Pd1 117.53(9) . . ?
C31 P2 Pd1 104.86(9) . . ?
C33 P3 C32 107.23(14) . . ?
C33 P3 C39 104.63(13) . . ?
C32 P3 C39 104.32(14) . . ?
C33 P3 Pd1 122.21(10) . . ?
C32 P3 Pd1 108.23(10) . . ?
C39 P3 Pd1 108.84(10) . . ?
C41 P4 C47 104.53(14) . . ?
C41 P4 C40 106.21(14) . . ?
C47 P4 C40 101.08(14) . . ?
C41 P4 Pd1 120.27(10) . . ?
C47 P4 Pd1 117.53(10) . . ?
C40 P4 Pd1 105.04(10) . . ?
C1 Pd1 P1 80.12(8) . . ?
C1 Pd1 P3 178.18(8) . . ?
P1 Pd1 P3 101.70(3) . . ?
C1 Pd1 P4 95.19(8) . . ?
P1 Pd1 P4 127.24(3) . . ?
P3 Pd1 P4 83.84(3) . . ?
C1 Pd1 P2 93.77(8) . . ?
P1 Pd1 P2 119.14(3) . . ?
P3 Pd1 P2 85.21(3) . . ?
P4 Pd1 P2 113.59(3) . . ?
Cl1 C53 Cl2 111.5(2) . . ?
Cl1 C53 H53A 109.3 . . ?
Cl2 C53 H53A 109.3 . . ?
Cl1 C53 H53B 109.3 . . ?
Cl2 C53 H53B 109.3 . . ?
H53A C53 H53B 108.0 . . ?

loop_
_geom_bond_atom_site_label_1
_geom_bond_atom_site_label_2
_geom_bond_distance
_geom_bond_site_symmetry_2
_geom_bond_publ_flag
F3 Sb1 1.854(2) . ?
F4 Sb1 1.844(3) . ?
F5 Sb1 1.830(3) . ?
F6 Sb1 1.849(3) . ?
F1 Sb1 1.866(2) . ?
F2 Sb1 1.857(3) . ?
C1 C2 1.389(4) . ?
C1 C6 1.393(4) . ?
C1 Pd1 2.073(3) . ?
C2 C3 1.389(4) . ?
C2 H2 0.9500 . ?
C3 C4 1.380(5) . ?
C3 H3 0.9500 . ?
C4 C5 1.388(5) . ?
C4 H4 0.9500 . ?
C5 C6 1.382(4) . ?
C5 H5 0.9500 . ?
C6 O1 1.405(4) . ?
C7 C8 1.376(4) . ?
C7 C12 1.377(4) . ?
C7 O2 1.406(3) . ?
C8 C9 1.386(5) . ?
C8 H8 0.9500 . ?
C9 C10 1.382(5) . ?
C9 H9 0.9500 . ?
C10 C11 1.387(5) . ?
C10 H10 0.9500 . ?
C11 C12 1.392(5) . ?
C11 H11 0.9500 . ?
C12 H12 0.9500 . ?
C13 C14 1.381(4) . ?
C13 C18 1.382(4) . ?
C13 O3 1.405(3) . ?
C14 C15 1.392(4) . ?
C14 H14 0.9500 . ?
C15 C16 1.388(5) . ?
C15 H15 0.9500 . ?
C16 C17 1.367(5) . ?
C16 H16 0.9500 . ?
C17 C18 1.388(5) . ?
C17 H17 0.9500 . ?
C18 H18 0.9500 . ?
C19 C20 1.389(4) . ?
C19 C24 1.396(4) . ?
C19 P2 1.826(3) . ?
C20 C21 1.390(4) . ?
C20 H20 0.9500 . ?
C21 C22 1.383(4) . ?
C21 H21 0.9500 . ?
C22 C23 1.380(5) . ?
C22 H22 0.9500 . ?
C23 C24 1.388(4) . ?
C23 H23 0.9500 . ?
C24 H24 0.9500 . ?
C25 C26 1.393(4) . ?
C25 C30 1.399(4) . ?
C25 P2 1.827(3) . ?
C26 C27 1.392(5) . ?
C26 H26 0.9500 . ?
C27 C28 1.382(5) . ?
C27 H27 0.9500 . ?
C28 C29 1.385(5) . ?
C28 H28 0.9500 . ?
C29 C30 1.378(5) . ?
C29 H29 0.9500 . ?
C30 H30 0.9500 . ?
C31 C32 1.524(4) . ?
C31 P2 1.839(3) . ?
C31 H31A 0.9900 . ?
C31 H31B 0.9900 . ?
C32 P3 1.829(3) . ?
C32 H32A 0.9900 . ?
C32 H32B 0.9900 . ?
C33 C38 1.393(4) . ?
C33 C34 1.395(4) . ?
C33 P3 1.813(3) . ?
C34 C35 1.390(5) . ?
C34 H34 0.9500 . ?
C35 C36 1.382(5) . ?
C35 H35 0.9500 . ?
C36 C37 1.385(5) . ?
C36 H36 0.9500 . ?
C37 C38 1.383(4) . ?
C37 H37 0.9500 . ?
C38 H38 0.9500 . ?
C39 C40 1.532(4) . ?
C39 P3 1.830(3) . ?
C39 H39A 0.9900 . ?
C39 H39B 0.9900 . ?
C40 P4 1.842(3) . ?
C40 H40A 0.9900 . ?
C40 H40B 0.9900 . ?
C41 C42 1.395(4) . ?
C41 C46 1.395(4) . ?
C41 P4 1.813(3) . ?
C42 C43 1.381(4) . ?
C42 H42 0.9500 . ?
C43 C44 1.377(5) . ?
C43 H43 0.9500 . ?
C44 C45 1.385(5) . ?
C44 H44 0.9500 . ?
C45 C46 1.380(5) . ?
C45 H45 0.9500 . ?
C46 H46 0.9500 . ?
C47 C52 1.387(5) . ?
C47 C48 1.397(4) . ?
C47 P4 1.822(3) . ?
C48 C49 1.381(5) . ?
C48 H48 0.9500 . ?
C49 C50 1.377(5) . ?
C49 H49 0.9500 . ?
C50 C51 1.378(5) . ?
C50 H50 0.9500 . ?
C51 C52 1.395(5) . ?
C51 H51 0.9500 . ?
C52 H52 0.9500 . ?
O1 P1 1.611(2) . ?
O2 P1 1.608(2) . ?
O3 P1 1.594(2) . ?
P1 Pd1 2.2597(8) . ?
P2 Pd1 2.4243(8) . ?
P3 Pd1 2.3156(8) . ?
P4 Pd1 2.3876(8) . ?
C53 Cl1 1.739(5) . ?
C53 Cl2 1.764(5) . ?
C53 H53A 0.9900 . ?
C53 H53B 0.9900 . ?
